data_7045881
loop_
_publ_author_name
'Capel Berdiell, Izar'
'Warriner, Stuart L.'
'Halcrow, Malcolm A.'

_publ_section_title
;
 Silver(i) complexes of bis- and tris-(pyrazolyl)azine derivatives -
 dimers, coordination polymers and a pentametallic assembly.
;
_journal_issue 15
_journal_name_full 'Dalton transactions (Cambridge, England : 2003)'
_journal_page_first 5269
_journal_page_last 5278
_journal_paper_doi 10.1039/C8DT00640G
_journal_volume 47
_journal_year 2018
_chemical_formula_moiety 'C28 H22 Ag2 N14, 2(B F4), 0.3(C H3 N O2)'
_chemical_formula_sum 'C28.3 H22.9 Ag2 B2 F8 N14.3 O0.6'
_chemical_formula_weight 962.27
_chemical_name_systematic
'Bis[2,4,6-tri(pyrazolyl-1-yl)pyridine]disilver(I) ditetrafluoroborate nitromethane (0.5/0.3) solvate'
_space_group_IT_number 14
_space_group_name_Hall '-P 2ybc'
_space_group_name_H-M_alt 'P 1 21/c 1'
_symmetry_cell_setting monoclinic
_symmetry_space_group_name_Hall '-P 2ybc'
_symmetry_space_group_name_H-M 'P 1 21/c 1'
_atom_sites_solution_hydrogens geom
_atom_sites_solution_primary direct
_atom_sites_solution_secondary difmap
_audit_creation_method SHELXL-97
_audit_update_record
;
2018-01-08 deposited with the CCDC.
2018-03-16 downloaded from the CCDC.
;
_cell_angle_alpha 90.00
_cell_angle_beta 91.719(2)
_cell_angle_gamma 90.00
_cell_formula_units_Z 8
_cell_length_a 25.2916(6)
_cell_length_b 11.6686(3)
_cell_length_c 23.1019(5)
_cell_measurement_reflns_used 9502
_cell_measurement_temperature 120(2)
_cell_measurement_theta_max 73.55
_cell_measurement_theta_min 4.14
_cell_volume 6814.7(3)
_computing_cell_refinement 'CrysAlisPro, Agilent Technologies'
_computing_data_collection 'CrysAlisPro, Agilent Technologies'
_computing_data_reduction 'CrysAlisPro, Agilent Technologies'
_computing_molecular_graphics 'XSEED (Barbour, 2001)'
_computing_publication_material 'local program'
_computing_structure_refinement 'SHELXL-97 (Sheldrick, 1997)'
_computing_structure_solution 'SHELXS-97 (Sheldrick, 1990)'
_diffrn_ambient_temperature 120(2)
_diffrn_detector_area_resol_mean 5.3095
_diffrn_measured_fraction_theta_full 0.966
_diffrn_measured_fraction_theta_max 0.949
_diffrn_measurement_device_type 'SuperNova, Dual, Cu at zero, Atlas'
_diffrn_measurement_method '\w scans'
_diffrn_radiation_monochromator mirror
_diffrn_radiation_source 'SuperNova (Cu) X-ray Source'
_diffrn_radiation_type CuK\a
_diffrn_radiation_wavelength 1.54184
_diffrn_reflns_av_R_equivalents 0.0385
_diffrn_reflns_av_sigmaI/netI 0.0444
_diffrn_reflns_limit_h_max 25
_diffrn_reflns_limit_h_min -30
_diffrn_reflns_limit_k_max 10
_diffrn_reflns_limit_k_min -13
_diffrn_reflns_limit_l_max 22
_diffrn_reflns_limit_l_min -28
_diffrn_reflns_number 29229
_diffrn_reflns_theta_full 72.00
_diffrn_reflns_theta_max 73.82
_diffrn_reflns_theta_min 3.83
_diffrn_standards_decay_% 0
_diffrn_standards_interval_count 0
_diffrn_standards_interval_time 0
_diffrn_standards_number 0
_exptl_absorpt_coefficient_mu 10.059
_exptl_absorpt_correction_T_max 1.000
_exptl_absorpt_correction_T_min 0.514
_exptl_absorpt_correction_type multi-scan
_exptl_absorpt_process_details
; 
CrysAlisPro, Agilent Technologies,
Version 1.171.36.24 (release 03-12-2012 CrysAlis171 .NET)
Empirical absorption correction using spherical harmonics,
 implemented in SCALE3 ABSPACK scaling algorithm.
;
_exptl_crystal_colour colourless
_exptl_crystal_density_diffrn 1.876
_exptl_crystal_density_method 'not measured'
_exptl_crystal_description 'rectangular prism'
_exptl_crystal_F_000 3789
_exptl_crystal_recrystallization_method 'Re-crystallisation from solvent: Nitromethane/diethyl ether'
_exptl_crystal_size_max 0.15
_exptl_crystal_size_mid 0.10
_exptl_crystal_size_min 0.08
_refine_diff_density_max 1.983
_refine_diff_density_min -1.759
_refine_diff_density_rms 0.126
_refine_ls_extinction_method none
_refine_ls_goodness_of_fit_ref 1.032
_refine_ls_hydrogen_treatment constr
_refine_ls_matrix_type full
_refine_ls_number_parameters 976
_refine_ls_number_reflns 13111
_refine_ls_number_restraints 1
_refine_ls_restrained_S_all 1.035
_refine_ls_R_factor_all 0.0680
_refine_ls_R_factor_gt 0.0540
_refine_ls_shift/su_max 0.002
_refine_ls_shift/su_mean 0.000
_refine_ls_structure_factor_coef Fsqd
_refine_ls_weighting_details 'calc w=1/[\s^2^(Fo^2^)+(0.0663P)^2^+28.9255P] where P=(Fo^2^+2Fc^2^)/3'
_refine_ls_weighting_scheme calc
_refine_ls_wR_factor_gt 0.1409
_refine_ls_wR_factor_ref 0.1513
_reflns_number_gt 10345
_reflns_number_total 13111
_reflns_threshold_expression >2sigma(I)
_cod_data_source_file c8dt00640g2.cif
_cod_data_source_block ic65agnm
_cod_depositor_comments 'Adding full bibliography for 7045878--7045888.cif.'
_cod_original_sg_symbol_H-M 'P 21/c'
_cod_original_formula_sum 'C28.30 H22.90 Ag2 B2 F8 N14.30 O0.60'
_cod_database_code 7045881

loop_
_symmetry_equiv_pos_as_xyz
'x, y, z'
'-x, y+1/2, -z+1/2'
'-x, -y, -z'
'x, -y-1/2, z-1/2'

loop_
_atom_site_label
_atom_site_type_symbol
_atom_site_fract_x
_atom_site_fract_y
_atom_site_fract_z
_atom_site_U_iso_or_equiv
_atom_site_adp_type
_atom_site_occupancy
_atom_site_symmetry_multiplicity
_atom_site_calc_flag
_atom_site_refinement_flags
_atom_site_disorder_assembly
_atom_site_disorder_group
Ag1 Ag 0.757565(17) 0.12804(3) 0.67584(2) 0.03379(12) Uani 1 1 d . . .
Ag2 Ag 0.751617(19) 0.37410(3) 0.694754(18) 0.03489(12) Uani 1 1 d . . .
Ag3 Ag 0.782133(19) 0.61951(4) 0.666538(18) 0.03435(12) Uani 1 1 d . . .
Ag4 Ag 0.772303(17) 0.86722(3) 0.676447(19) 0.03328(12) Uani 1 1 d . . .
N5 N 0.69293(19) 0.2412(4) 0.7567(2) 0.0300(10) Uani 1 1 d . . .
C6 C 0.6454(2) 0.1965(5) 0.7441(2) 0.0314(12) Uani 1 1 d . . .
C7 C 0.6062(2) 0.1787(5) 0.7832(3) 0.0330(13) Uani 1 1 d . . .
H7 H 0.5735 0.1437 0.7722 0.040 Uiso 1 1 calc R . .
C8 C 0.6171(2) 0.2148(5) 0.8399(3) 0.0327(13) Uani 1 1 d . . .
C9 C 0.6659(2) 0.2629(5) 0.8549(3) 0.0331(13) Uani 1 1 d . . .
H9 H 0.6738 0.2895 0.8930 0.040 Uiso 1 1 calc R . .
C10 C 0.7024(2) 0.2703(5) 0.8115(2) 0.0290(12) Uani 1 1 d . . .
N11 N 0.6354(2) 0.1675(5) 0.6852(2) 0.0361(11) Uani 1 1 d . . .
N12 N 0.6749(2) 0.1318(4) 0.6507(2) 0.0362(11) Uani 1 1 d . . .
C13 C 0.6514(3) 0.1067(7) 0.6002(3) 0.0481(17) Uani 1 1 d . . .
H13 H 0.6692 0.0786 0.5674 0.058 Uiso 1 1 calc R . .
C14 C 0.5970(3) 0.1270(8) 0.6016(3) 0.060(2) Uani 1 1 d . . .
H14 H 0.5716 0.1167 0.5709 0.072 Uiso 1 1 calc R . .
C15 C 0.5882(3) 0.1650(8) 0.6566(3) 0.0532(19) Uani 1 1 d . . .
H15 H 0.5550 0.1856 0.6718 0.064 Uiso 1 1 calc R . .
N16 N 0.7540(2) 0.3116(4) 0.8247(2) 0.0312(10) Uani 1 1 d . . .
N17 N 0.7847(2) 0.3557(4) 0.7823(2) 0.0320(10) Uani 1 1 d . . .
C18 C 0.8316(2) 0.3759(5) 0.8083(3) 0.0378(14) Uani 1 1 d . . .
H18 H 0.8611 0.4072 0.7894 0.045 Uiso 1 1 calc R . .
C19 C 0.8317(3) 0.3455(6) 0.8666(3) 0.0437(15) Uani 1 1 d . . .
H19 H 0.8601 0.3515 0.8942 0.052 Uiso 1 1 calc R . .
C20 C 0.7820(3) 0.3055(6) 0.8752(3) 0.0403(14) Uani 1 1 d . . .
H20 H 0.7692 0.2778 0.9108 0.048 Uiso 1 1 calc R . .
N21 N 0.5779(2) 0.2030(5) 0.8810(2) 0.0381(12) Uani 1 1 d . . .
N22 N 0.5286(3) 0.1559(8) 0.8735(4) 0.080(3) Uani 1 1 d . . .
C23 C 0.5057(3) 0.1613(8) 0.9267(4) 0.060(2) Uani 1 1 d . . .
H23 H 0.4720 0.1330 0.9367 0.072 Uiso 1 1 calc R . .
C24 C 0.5420(3) 0.2162(9) 0.9622(3) 0.065(2) Uani 1 1 d . . .
H24 H 0.5363 0.2335 1.0017 0.078 Uiso 1 1 calc R . .
C25 C 0.5859(3) 0.2423(8) 0.9354(3) 0.054(2) Uani 1 1 d . . .
H25 H 0.6163 0.2804 0.9510 0.065 Uiso 1 1 calc R . .
N26 N 0.8042(2) 0.2966(4) 0.6110(2) 0.0298(10) Uani 1 1 d . . .
C27 C 0.8558(3) 0.2712(5) 0.6140(3) 0.0362(13) Uani 1 1 d . . .
C28 C 0.8905(3) 0.2970(7) 0.5707(3) 0.0513(19) Uani 1 1 d . A .
H28 H 0.9271 0.2801 0.5752 0.062 Uiso 1 1 calc R . .
C29 C 0.8703(3) 0.3478(7) 0.5211(3) 0.0515(19) Uani 1 1 d . . .
C30 C 0.8168(3) 0.3746(5) 0.5154(3) 0.0357(13) Uani 1 1 d . A .
H30 H 0.8019 0.4090 0.4814 0.043 Uiso 1 1 calc R . .
C31 C 0.7866(2) 0.3480(5) 0.5623(3) 0.0302(12) Uani 1 1 d . . .
N32 N 0.8737(2) 0.2142(4) 0.6647(2) 0.0332(11) Uani 1 1 d . . .
N33 N 0.8396(2) 0.1565(4) 0.6990(2) 0.0336(11) Uani 1 1 d . . .
C34 C 0.8692(3) 0.1198(5) 0.7439(3) 0.0362(13) Uani 1 1 d . . .
H34 H 0.8561 0.0768 0.7753 0.043 Uiso 1 1 calc R . .
C35 C 0.9219(3) 0.1524(6) 0.7390(3) 0.0425(15) Uani 1 1 d . . .
H35 H 0.9505 0.1362 0.7653 0.051 Uiso 1 1 calc R . .
C36 C 0.9236(3) 0.2120(6) 0.6888(3) 0.0425(15) Uani 1 1 d . . .
H36 H 0.9541 0.2462 0.6731 0.051 Uiso 1 1 calc R . .
N37 N 0.7324(2) 0.3785(4) 0.5616(2) 0.0334(11) Uani 1 1 d . A .
N38 N 0.7088(2) 0.4069(4) 0.6121(2) 0.0354(11) Uani 1 1 d . . .
C39 C 0.6593(3) 0.4327(6) 0.5965(3) 0.0408(15) Uani 1 1 d . A .
H39 H 0.6330 0.4553 0.6227 0.049 Uiso 1 1 calc R . .
C40 C 0.6507(3) 0.4227(6) 0.5370(3) 0.0454(16) Uani 1 1 d . . .
H40 H 0.6188 0.4370 0.5154 0.055 Uiso 1 1 calc R A .
C41 C 0.6980(3) 0.3878(6) 0.5163(3) 0.0414(15) Uani 1 1 d . A .
H41 H 0.7053 0.3728 0.4769 0.050 Uiso 1 1 calc R . .
N42A N 0.9086(5) 0.3975(11) 0.4836(5) 0.039(3) Uiso 0.50 1 d P A 1
N43 N 0.8929(4) 0.4222(7) 0.4237(3) 0.070(2) Uani 1 1 d . . .
C44A C 0.9423(7) 0.4649(16) 0.4033(8) 0.054(4) Uiso 0.50 1 d P A 1
H44A H 0.9486 0.4929 0.3655 0.065 Uiso 0.50 1 calc PR A 1
C45A C 0.9798(7) 0.4574(14) 0.4500(7) 0.054(4) Uiso 0.50 1 d P A 1
H45A H 1.0158 0.4797 0.4473 0.064 Uiso 0.50 1 calc PR A 1
C46A C 0.9598(5) 0.4170(12) 0.4967(6) 0.040(3) Uiso 0.50 1 d P A 1
H46A H 0.9777 0.4039 0.5328 0.049 Uiso 0.50 1 calc PR A 1
N42B N 0.8999(4) 0.3581(10) 0.4699(5) 0.033(2) Uiso 0.50 1 d P A 2
C44B C 0.9349(6) 0.4236(14) 0.3913(7) 0.041(3) Uiso 0.50 1 d P A 2
H44B H 0.9404 0.4668 0.3572 0.049 Uiso 0.50 1 calc PR A 2
C45B C 0.9699(9) 0.3454(18) 0.4195(9) 0.077(5) Uiso 0.50 1 d P A 2
H45B H 1.0027 0.3182 0.4060 0.092 Uiso 0.50 1 calc PR A 2
C46B C 0.9481(8) 0.3189(15) 0.4674(8) 0.069(5) Uiso 0.50 1 d P A 2
H46B H 0.9651 0.2758 0.4974 0.082 Uiso 0.50 1 calc PRD A 2
N47 N 0.8257(2) 0.7312(4) 0.7562(2) 0.0290(10) Uani 1 1 d . . .
C48 C 0.8080(2) 0.6715(5) 0.8009(2) 0.0308(12) Uani 1 1 d . . .
C49 C 0.8371(3) 0.6462(5) 0.8503(3) 0.0340(13) Uani 1 1 d . B .
H49 H 0.8229 0.6016 0.8806 0.041 Uiso 1 1 calc R . .
C50 C 0.8880(3) 0.6890(5) 0.8537(3) 0.0345(13) Uani 1 1 d . . .
C51 C 0.9076(2) 0.7558(5) 0.8099(3) 0.0350(13) Uani 1 1 d . B .
H51 H 0.9420 0.7884 0.8127 0.042 Uiso 1 1 calc R . .
C52 C 0.8747(2) 0.7731(5) 0.7617(2) 0.0304(12) Uani 1 1 d . . .
N53 N 0.7556(2) 0.6298(4) 0.7947(2) 0.0321(11) Uani 1 1 d . . .
N54 N 0.7325(2) 0.6116(4) 0.7418(2) 0.0317(10) Uani 1 1 d . . .
C55 C 0.6838(3) 0.5762(5) 0.7517(3) 0.0391(14) Uani 1 1 d . . .
H55 H 0.6583 0.5572 0.7223 0.047 Uiso 1 1 calc R . .
C56 C 0.6749(3) 0.5704(6) 0.8111(3) 0.0451(16) Uani 1 1 d . . .
H56 H 0.6435 0.5470 0.8291 0.054 Uiso 1 1 calc R . .
C57 C 0.7215(3) 0.6058(6) 0.8378(3) 0.0420(15) Uani 1 1 d . . .
H57 H 0.7285 0.6122 0.8783 0.050 Uiso 1 1 calc R . .
N58 N 0.8919(2) 0.8374(4) 0.7138(2) 0.0325(11) Uani 1 1 d . B .
N59 N 0.8573(2) 0.8776(4) 0.6720(2) 0.0326(11) Uani 1 1 d . . .
C60 C 0.8865(3) 0.9287(6) 0.6335(3) 0.0385(14) Uani 1 1 d . B .
H60 H 0.8729 0.9647 0.5993 0.046 Uiso 1 1 calc R . .
C61 C 0.9404(3) 0.9231(6) 0.6497(3) 0.0432(15) Uani 1 1 d . . .
H61 H 0.9693 0.9534 0.6293 0.052 Uiso 1 1 calc R B .
C62 C 0.9426(3) 0.8652(5) 0.7008(3) 0.0380(14) Uani 1 1 d . B .
H62 H 0.9736 0.8474 0.7233 0.046 Uiso 1 1 calc R . .
N63A N 0.9224(7) 0.6706(15) 0.9041(7) 0.035(5) Uiso 0.50 1 d P B 1
N64A N 0.9688(6) 0.7172(15) 0.9133(7) 0.046(4) Uiso 0.50 1 d P B 1
C65A C 0.9870(4) 0.6659(10) 0.9620(5) 0.023(2) Uiso 0.50 1 d P B 1
H65A H 1.0226 0.6727 0.9758 0.027 Uiso 0.50 1 calc PR B 1
C66A C 0.9513(6) 0.6054(15) 0.9890(7) 0.043(4) Uiso 0.50 1 d P B 1
H66A H 0.9544 0.5711 1.0262 0.052 Uiso 0.50 1 calc PR B 1
C67A C 0.9092(7) 0.6035(16) 0.9514(8) 0.038(4) Uiso 0.50 1 d P B 1
H67A H 0.8768 0.5639 0.9563 0.046 Uiso 0.50 1 calc PR B 1
N63B N 0.9171(6) 0.6510(15) 0.9017(7) 0.031(5) Uiso 0.50 1 d P B 2
N64B N 0.9699(6) 0.6858(13) 0.9076(6) 0.037(4) Uiso 0.50 1 d P B 2
C65B C 0.9856(9) 0.6177(16) 0.9521(9) 0.072(5) Uiso 0.50 1 d P B 2
H65B H 1.0217 0.6045 0.9623 0.086 Uiso 0.50 1 calc PR B 2
C66B C 0.9455(6) 0.5702(14) 0.9807(7) 0.038(3) Uiso 0.50 1 d P B 2
H66B H 0.9466 0.5375 1.0184 0.045 Uiso 0.50 1 calc PR B 2
C67B C 0.9028(6) 0.5797(15) 0.9432(7) 0.033(4) Uiso 0.50 1 d P B 2
H67B H 0.8695 0.5426 0.9462 0.040 Uiso 0.50 1 calc PR B 2
N68 N 0.7231(2) 0.7404(4) 0.5879(2) 0.0311(10) Uani 1 1 d . . .
C69 C 0.7402(2) 0.6991(5) 0.5378(2) 0.0283(11) Uani 1 1 d . B .
C70 C 0.7082(2) 0.6794(6) 0.4888(3) 0.0355(13) Uani 1 1 d . . .
H70 H 0.7221 0.6491 0.4542 0.043 Uiso 1 1 calc R B .
C71 C 0.6548(3) 0.7065(6) 0.4929(2) 0.0352(13) Uani 1 1 d . B .
C72 C 0.6365(3) 0.7555(6) 0.5430(3) 0.0389(14) Uani 1 1 d . . .
H72 H 0.6008 0.7798 0.5456 0.047 Uiso 1 1 calc R B .
C73 C 0.6724(3) 0.7678(5) 0.5894(3) 0.0352(13) Uani 1 1 d . B .
N74 N 0.79458(19) 0.6723(4) 0.5370(2) 0.0295(10) Uani 1 1 d . . .
N75 N 0.8216(2) 0.6370(4) 0.58601(19) 0.0298(10) Uani 1 1 d . . .
C76 C 0.8714(2) 0.6245(5) 0.5703(3) 0.0358(13) Uani 1 1 d . . .
H76 H 0.8995 0.6006 0.5957 0.043 Uiso 1 1 calc R B .
C77 C 0.8773(2) 0.6510(6) 0.5118(3) 0.0371(13) Uani 1 1 d . B .
H77 H 0.9089 0.6489 0.4906 0.045 Uiso 1 1 calc R . .
C78 C 0.8276(3) 0.6805(6) 0.4917(3) 0.0363(13) Uani 1 1 d . B .
H78 H 0.8180 0.7027 0.4533 0.044 Uiso 1 1 calc R . .
N79 N 0.6542(2) 0.8103(6) 0.6423(2) 0.0459(14) Uani 1 1 d . . .
N80 N 0.6874(2) 0.8571(4) 0.6833(2) 0.0349(11) Uani 1 1 d . . .
C81 C 0.6573(3) 0.8887(7) 0.7262(3) 0.0509(18) Uani 1 1 d . . .
H81 H 0.6699 0.9239 0.7610 0.061 Uiso 1 1 calc R B .
C82 C 0.6047(3) 0.8635(11) 0.7133(4) 0.086(4) Uani 1 1 d . B .
H82 H 0.5751 0.8787 0.7365 0.103 Uiso 1 1 calc R . .
C83 C 0.6043(3) 0.8124(11) 0.6604(4) 0.083(4) Uani 1 1 d . B .
H83 H 0.5740 0.7833 0.6399 0.099 Uiso 1 1 calc R . .
N84A N 0.6209(4) 0.6666(11) 0.4482(5) 0.034(3) Uiso 0.60 1 d P B 1
N85A N 0.5661(4) 0.6783(10) 0.4569(4) 0.032(2) Uiso 0.60 1 d P B 1
C86A C 0.5453(5) 0.6426(12) 0.4078(5) 0.040(3) Uiso 0.60 1 d P B 1
H86A H 0.5084 0.6452 0.3987 0.048 Uiso 0.60 1 calc PR B 1
C87A C 0.5818(4) 0.6011(10) 0.3708(5) 0.038(2) Uiso 0.60 1 d P B 1
H87A H 0.5751 0.5674 0.3339 0.046 Uiso 0.60 1 calc PR B 1
C88A C 0.6293(5) 0.6178(10) 0.3975(5) 0.040(2) Uiso 0.60 1 d P B 1
H88A H 0.6627 0.5982 0.3826 0.048 Uiso 0.60 1 calc PR B 1
N84B N 0.6175(5) 0.6998(14) 0.4458(6) 0.023(3) Uiso 0.40 1 d P B 2
N85B N 0.5673(7) 0.7186(18) 0.4508(8) 0.047(5) Uiso 0.40 1 d P B 2
C86B C 0.5426(7) 0.6866(18) 0.4026(8) 0.040(4) Uiso 0.40 1 d P B 2
H86B H 0.5055 0.6762 0.3978 0.048 Uiso 0.40 1 calc PR B 2
C87B C 0.5786(7) 0.6709(17) 0.3605(8) 0.047(4) Uiso 0.40 1 d P B 2
H87B H 0.5719 0.6543 0.3207 0.056 Uiso 0.40 1 calc PR B 2
C88B C 0.6276(7) 0.6847(17) 0.3892(8) 0.045(4) Uiso 0.40 1 d P B 2
H88B H 0.6614 0.6837 0.3723 0.054 Uiso 0.40 1 calc PR B 2
B89 B 0.5402(3) 0.4508(8) 0.7314(4) 0.0466(19) Uani 1 1 d . . .
F90 F 0.51550(19) 0.3445(5) 0.7227(3) 0.0796(17) Uani 1 1 d . . .
F91 F 0.50171(18) 0.5277(4) 0.7473(2) 0.0602(12) Uani 1 1 d . . .
F92 F 0.5623(2) 0.4902(7) 0.6809(3) 0.097(2) Uani 1 1 d . . .
F93 F 0.5781(2) 0.4391(4) 0.7737(2) 0.0717(15) Uani 1 1 d . . .
B94 B 0.7677(3) 0.5340(6) 0.3461(3) 0.0348(15) Uani 1 1 d . . .
F95 F 0.75810(16) 0.4691(4) 0.39528(17) 0.0479(9) Uani 1 1 d . . .
F96 F 0.75030(18) 0.4767(4) 0.29756(18) 0.0544(10) Uani 1 1 d . . .
F97 F 0.82224(16) 0.5527(4) 0.34237(19) 0.0510(10) Uani 1 1 d . . .
F98 F 0.74320(18) 0.6388(3) 0.3511(2) 0.0555(12) Uani 1 1 d . . .
B99 B 0.7771(3) 1.0319(7) 0.5112(3) 0.0427(17) Uani 1 1 d . . .
F100 F 0.77464(18) 0.9451(4) 0.47115(18) 0.0515(10) Uani 1 1 d . . .
F101 F 0.74170(19) 1.1200(4) 0.49736(18) 0.0545(11) Uani 1 1 d . . .
F102 F 0.82833(18) 1.0762(4) 0.5142(2) 0.0574(11) Uani 1 1 d . . .
F103 F 0.7653(2) 0.9902(4) 0.56621(17) 0.0563(11) Uani 1 1 d . . .
B104 B 0.9414(3) 0.5080(6) 0.7123(3) 0.0382(16) Uani 1 1 d . . .
F105 F 0.88949(17) 0.4840(4) 0.69220(18) 0.0538(10) Uani 1 1 d . . .
F106 F 0.95355(19) 0.6202(3) 0.6978(2) 0.0575(11) Uani 1 1 d . . .
F107 F 0.94415(16) 0.4934(4) 0.77139(18) 0.0558(11) Uani 1 1 d . . .
F108 F 0.97783(18) 0.4364(4) 0.6867(2) 0.0603(12) Uani 1 1 d . . .
C109 C 0.5415(6) 0.5093(13) 0.9013(6) 0.061(3) Uiso 0.60 1 d P . .
H10A H 0.5054 0.5055 0.9155 0.092 Uiso 0.60 1 calc PR . .
H10B H 0.5501 0.4370 0.8822 0.092 Uiso 0.60 1 calc PR . .
H10C H 0.5441 0.5725 0.8736 0.092 Uiso 0.60 1 calc PR . .
N110 N 0.5781(4) 0.5283(10) 0.9493(5) 0.053(3) Uiso 0.60 1 d P . .
O111 O 0.6249(5) 0.5351(10) 0.9422(5) 0.073(3) Uiso 0.60 1 d P . .
O112 O 0.5579(5) 0.5363(11) 0.9963(6) 0.087(3) Uiso 0.60 1 d P . .

loop_
_atom_site_aniso_label
_atom_site_aniso_U_11
_atom_site_aniso_U_22
_atom_site_aniso_U_33
_atom_site_aniso_U_23
_atom_site_aniso_U_13
_atom_site_aniso_U_12
Ag1 0.0374(2) 0.0248(2) 0.0401(2) 0.00154(16) 0.01777(18) 0.00082(16)
Ag2 0.0526(3) 0.0248(2) 0.0283(2) 0.00204(15) 0.01856(18) -0.00013(17)
Ag3 0.0523(3) 0.0257(2) 0.0256(2) 0.00070(16) 0.01003(17) -0.00158(17)
Ag4 0.0370(2) 0.0247(2) 0.0383(2) -0.00111(16) 0.00305(17) -0.00050(16)
N5 0.031(3) 0.027(2) 0.032(3) 0.0045(19) 0.011(2) 0.0018(18)
C6 0.037(3) 0.030(3) 0.028(3) 0.005(2) 0.012(2) 0.006(2)
C7 0.031(3) 0.033(3) 0.035(3) -0.001(2) 0.014(2) -0.001(2)
C8 0.036(3) 0.031(3) 0.032(3) 0.006(2) 0.016(2) 0.005(2)
C9 0.039(3) 0.035(3) 0.026(3) 0.004(2) 0.011(2) 0.003(2)
C10 0.039(3) 0.021(3) 0.028(3) 0.001(2) 0.013(2) 0.005(2)
N11 0.041(3) 0.039(3) 0.029(3) 0.002(2) 0.011(2) 0.004(2)
N12 0.040(3) 0.039(3) 0.031(3) 0.000(2) 0.015(2) 0.001(2)
C13 0.053(4) 0.064(5) 0.028(3) -0.005(3) 0.010(3) -0.006(3)
C14 0.053(4) 0.095(7) 0.033(4) -0.008(4) 0.005(3) 0.001(4)
C15 0.042(4) 0.079(5) 0.039(4) -0.006(4) 0.008(3) 0.008(4)
N16 0.035(3) 0.029(3) 0.031(3) 0.003(2) 0.014(2) -0.0008(19)
N17 0.035(3) 0.032(3) 0.030(2) 0.000(2) 0.017(2) 0.000(2)
C18 0.035(3) 0.026(3) 0.053(4) -0.007(3) 0.015(3) -0.002(2)
C19 0.045(4) 0.036(3) 0.051(4) 0.009(3) 0.004(3) -0.003(3)
C20 0.045(4) 0.040(4) 0.036(3) -0.001(3) 0.011(3) -0.002(3)
N21 0.038(3) 0.047(3) 0.031(3) -0.001(2) 0.014(2) -0.001(2)
N22 0.065(5) 0.103(6) 0.074(5) -0.026(5) 0.037(4) -0.025(4)
C23 0.044(4) 0.085(6) 0.052(4) -0.008(4) 0.027(3) -0.010(4)
C24 0.049(4) 0.115(8) 0.031(4) 0.004(4) 0.020(3) -0.002(5)
C25 0.037(4) 0.106(7) 0.020(3) -0.003(3) 0.010(3) -0.018(4)
N26 0.041(3) 0.020(2) 0.029(2) -0.0004(18) 0.012(2) -0.0069(19)
C27 0.042(3) 0.034(3) 0.034(3) -0.001(2) 0.016(3) 0.003(3)
C28 0.042(4) 0.060(5) 0.053(4) 0.025(4) 0.029(3) 0.011(3)
C29 0.057(4) 0.049(4) 0.049(4) 0.017(3) 0.029(3) 0.011(3)
C30 0.047(4) 0.034(3) 0.028(3) 0.000(2) 0.017(3) -0.001(3)
C31 0.039(3) 0.021(3) 0.031(3) -0.003(2) 0.016(2) -0.003(2)
N32 0.038(3) 0.029(3) 0.033(3) 0.002(2) 0.017(2) -0.005(2)
N33 0.038(3) 0.030(3) 0.034(3) 0.002(2) 0.015(2) 0.000(2)
C34 0.047(4) 0.027(3) 0.035(3) 0.005(2) 0.014(3) 0.004(2)
C35 0.047(4) 0.040(4) 0.040(4) 0.001(3) 0.004(3) -0.002(3)
C36 0.043(4) 0.039(4) 0.046(4) 0.004(3) 0.011(3) -0.005(3)
N37 0.040(3) 0.030(3) 0.030(3) -0.003(2) 0.014(2) -0.002(2)
N38 0.046(3) 0.033(3) 0.028(3) -0.001(2) 0.022(2) 0.000(2)
C39 0.038(3) 0.042(4) 0.043(4) 0.003(3) 0.019(3) 0.002(3)
C40 0.041(4) 0.046(4) 0.050(4) 0.005(3) 0.009(3) 0.001(3)
C41 0.044(4) 0.046(4) 0.035(3) 0.002(3) 0.011(3) -0.004(3)
N43 0.103(6) 0.064(5) 0.044(4) 0.005(3) 0.035(4) -0.006(4)
N47 0.039(3) 0.021(2) 0.027(2) -0.0035(18) 0.010(2) -0.0012(19)
C48 0.042(3) 0.026(3) 0.025(3) -0.007(2) 0.013(2) -0.001(2)
C49 0.043(3) 0.029(3) 0.030(3) -0.003(2) 0.013(2) 0.003(2)
C50 0.039(3) 0.036(3) 0.028(3) -0.002(2) 0.008(2) 0.012(3)
C51 0.031(3) 0.040(3) 0.035(3) -0.002(3) 0.012(2) 0.004(2)
C52 0.037(3) 0.025(3) 0.030(3) -0.004(2) 0.014(2) 0.004(2)
N53 0.042(3) 0.030(3) 0.025(2) -0.0027(19) 0.011(2) -0.006(2)
N54 0.039(3) 0.024(2) 0.033(3) -0.0005(19) 0.008(2) -0.0014(19)
C55 0.042(3) 0.032(3) 0.044(4) -0.004(3) 0.009(3) -0.003(3)
C56 0.041(4) 0.042(4) 0.053(4) -0.009(3) 0.016(3) -0.008(3)
C57 0.049(4) 0.037(3) 0.041(4) -0.001(3) 0.017(3) -0.011(3)
N58 0.033(3) 0.030(3) 0.035(3) 0.001(2) 0.010(2) 0.001(2)
N59 0.036(3) 0.030(3) 0.033(3) 0.000(2) 0.010(2) 0.001(2)
C60 0.046(4) 0.036(3) 0.035(3) 0.005(3) 0.014(3) 0.000(3)
C61 0.048(4) 0.038(4) 0.045(4) 0.004(3) 0.020(3) -0.007(3)
C62 0.036(3) 0.035(3) 0.043(4) 0.001(3) 0.011(3) -0.001(2)
N68 0.037(3) 0.025(2) 0.032(3) -0.0009(19) 0.008(2) 0.0013(19)
C69 0.035(3) 0.024(3) 0.026(3) -0.003(2) 0.006(2) -0.004(2)
C70 0.038(3) 0.041(3) 0.028(3) -0.002(2) 0.011(2) -0.007(3)
C71 0.040(3) 0.044(4) 0.022(3) 0.001(2) 0.003(2) -0.005(3)
C72 0.035(3) 0.050(4) 0.031(3) -0.005(3) 0.005(2) 0.001(3)
C73 0.037(3) 0.039(3) 0.030(3) -0.005(3) 0.007(2) 0.005(3)
N74 0.035(3) 0.029(2) 0.025(2) 0.0027(19) 0.0065(19) -0.0042(19)
N75 0.040(3) 0.031(3) 0.019(2) 0.0000(18) 0.0072(19) 0.001(2)
C76 0.035(3) 0.036(3) 0.037(3) -0.002(3) 0.003(2) 0.006(2)
C77 0.031(3) 0.042(3) 0.039(3) 0.007(3) 0.010(2) -0.001(3)
C78 0.039(3) 0.040(3) 0.031(3) 0.007(3) 0.009(2) -0.004(3)
N79 0.034(3) 0.065(4) 0.039(3) -0.022(3) 0.003(2) 0.010(3)
N80 0.041(3) 0.038(3) 0.026(2) -0.011(2) 0.002(2) 0.007(2)
C81 0.047(4) 0.063(5) 0.042(4) -0.022(3) -0.003(3) 0.020(3)
C82 0.040(4) 0.165(11) 0.052(5) -0.054(6) 0.002(4) 0.027(5)
C83 0.029(4) 0.160(10) 0.058(5) -0.055(6) -0.001(3) 0.018(5)
B89 0.038(4) 0.055(5) 0.047(4) -0.004(4) 0.001(3) 0.009(3)
F90 0.045(3) 0.080(4) 0.114(5) -0.040(3) -0.015(3) 0.003(2)
F91 0.055(3) 0.063(3) 0.064(3) 0.015(2) 0.023(2) 0.020(2)
F92 0.065(3) 0.152(6) 0.077(4) 0.022(4) 0.040(3) 0.036(4)
F93 0.063(3) 0.056(3) 0.095(4) 0.002(3) -0.034(3) -0.003(2)
B94 0.044(4) 0.028(3) 0.034(4) -0.002(3) 0.015(3) -0.003(3)
F95 0.053(2) 0.052(2) 0.040(2) 0.0139(18) 0.0155(17) -0.0006(18)
F96 0.066(3) 0.057(3) 0.040(2) -0.0076(19) 0.0017(19) -0.001(2)
F97 0.041(2) 0.058(3) 0.055(2) 0.0044(19) 0.0153(18) -0.0010(18)
F98 0.058(3) 0.032(2) 0.079(3) 0.0021(19) 0.041(2) 0.0041(17)
B99 0.059(5) 0.039(4) 0.031(4) 0.000(3) 0.020(3) 0.003(3)
F100 0.060(3) 0.049(2) 0.046(2) -0.0128(18) 0.0132(19) 0.0013(19)
F101 0.067(3) 0.051(2) 0.047(2) 0.0096(18) 0.027(2) 0.014(2)
F102 0.058(3) 0.050(2) 0.066(3) -0.013(2) 0.018(2) -0.006(2)
F103 0.081(3) 0.051(3) 0.037(2) 0.0091(18) 0.022(2) 0.005(2)
B104 0.038(4) 0.033(4) 0.044(4) 0.005(3) 0.019(3) -0.001(3)
F105 0.052(2) 0.061(3) 0.049(2) 0.004(2) 0.0015(19) 0.000(2)
F106 0.066(3) 0.041(2) 0.067(3) 0.0019(19) 0.022(2) 0.0009(19)
F107 0.042(2) 0.083(3) 0.043(2) 0.008(2) 0.0062(18) -0.002(2)
F108 0.060(3) 0.045(2) 0.078(3) -0.008(2) 0.037(2) 0.0008(19)

loop_
_atom_type_symbol
_atom_type_description
_atom_type_scat_dispersion_real
_atom_type_scat_dispersion_imag
_atom_type_scat_source
C C 0.0181 0.0091 'International Tables Vol C Tables 4.2.6.8 and 6.1.1.4'
H H 0.0000 0.0000 'International Tables Vol C Tables 4.2.6.8 and 6.1.1.4'
N N 0.0311 0.0180 'International Tables Vol C Tables 4.2.6.8 and 6.1.1.4'
O O 0.0492 0.0322 'International Tables Vol C Tables 4.2.6.8 and 6.1.1.4'
Ag Ag 0.1306 4.2820 'International Tables Vol C Tables 4.2.6.8 and 6.1.1.4'
F F 0.0727 0.0534 'International Tables Vol C Tables 4.2.6.8 and 6.1.1.4'
B B 0.0090 0.0039 'International Tables Vol C Tables 4.2.6.8 and 6.1.1.4'

loop_
_geom_angle_atom_site_label_1
_geom_angle_atom_site_label_2
_geom_angle_atom_site_label_3
_geom_angle
N33 Ag1 N12 169.90(19)
N33 Ag1 N26 66.48(17)
N12 Ag1 N26 105.42(17)
N33 Ag1 N5 109.47(17)
N12 Ag1 N5 66.16(17)
N26 Ag1 N5 106.82(14)
N17 Ag2 N38 171.60(18)
N17 Ag2 N26 118.45(17)
N38 Ag2 N26 69.93(17)
N17 Ag2 N5 68.89(17)
N38 Ag2 N5 107.88(17)
N26 Ag2 N5 121.70(15)
N75 Ag3 N54 171.97(19)
N75 Ag3 N47 115.86(17)
N54 Ag3 N47 68.55(17)
N75 Ag3 N68 68.31(17)
N54 Ag3 N68 103.77(17)
N47 Ag3 N68 118.29(15)
N59 Ag4 N80 178.51(18)
N59 Ag4 N47 66.11(17)
N80 Ag4 N47 112.82(17)
N59 Ag4 N68 114.70(17)
N80 Ag4 N68 66.59(16)
N47 Ag4 N68 112.59(14)
C10 N5 C6 116.5(5)
C10 N5 Ag2 106.4(4)
C6 N5 Ag2 129.5(4)
C10 N5 Ag1 130.9(4)
C6 N5 Ag1 101.8(4)
Ag2 N5 Ag1 64.34(11)
N5 C6 C7 125.2(6)
N5 C6 N11 116.0(5)
C7 C6 N11 118.8(6)
C6 C7 C8 116.4(6)
C6 C7 H7 121.8
C8 C7 H7 121.8
C9 C8 C7 120.3(5)
C9 C8 N21 120.8(6)
C7 C8 N21 118.8(6)
C10 C9 C8 116.8(6)
C10 C9 H9 121.6
C8 C9 H9 121.6
N5 C10 C9 124.6(6)
N5 C10 N16 115.6(5)
C9 C10 N16 119.8(5)
C15 N11 N12 111.2(5)
C15 N11 C6 127.3(6)
N12 N11 C6 121.4(5)
C13 N12 N11 105.4(6)
C13 N12 Ag1 129.7(5)
N11 N12 Ag1 124.8(4)
N12 C13 C14 110.9(6)
N12 C13 H13 124.5
C14 C13 H13 124.5
C15 C14 C13 105.3(7)
C15 C14 H14 127.3
C13 C14 H14 127.3
N11 C15 C14 107.1(7)
N11 C15 H15 126.4
C14 C15 H15 126.4
C20 N16 N17 110.2(5)
C20 N16 C10 128.7(5)
N17 N16 C10 120.8(5)
C18 N17 N16 105.0(5)
C18 N17 Ag2 135.5(4)
N16 N17 Ag2 119.5(4)
N17 C18 C19 111.5(6)
N17 C18 H18 124.2
C19 C18 H18 124.2
C20 C19 C18 104.7(6)
C20 C19 H19 127.7
C18 C19 H19 127.7
N16 C20 C19 108.6(6)
N16 C20 H20 125.7
C19 C20 H20 125.7
C25 N21 N22 111.5(6)
C25 N21 C8 120.5(6)
N22 N21 C8 128.0(6)
N21 N22 C23 106.0(7)
C24 C23 N22 105.3(7)
C24 C23 H23 127.4
N22 C23 H23 127.4
C25 C24 C23 112.6(7)
C25 C24 H24 123.7
C23 C24 H24 123.7
C24 C25 N21 104.6(7)
C24 C25 H25 127.7
N21 C25 H25 127.7
C27 N26 C31 116.3(5)
C27 N26 Ag2 124.7(4)
C31 N26 Ag2 108.1(4)
C27 N26 Ag1 104.2(4)
C31 N26 Ag1 129.8(4)
Ag2 N26 Ag1 66.35(11)
N26 C27 C28 123.5(6)
N26 C27 N32 116.0(5)
C28 C27 N32 120.4(6)
C29 C28 C27 117.9(7)
C29 C28 H28 121.0
C27 C28 H28 121.0
C28 C29 C30 120.8(6)
C28 C29 N42B 122.5(8)
C30 C29 N42B 115.9(7)
C28 C29 N42A 115.8(8)
C30 C29 N42A 121.5(7)
C31 C30 C29 115.7(6)
C31 C30 H30 122.2
C29 C30 H30 122.2
N26 C31 C30 125.8(6)
N26 C31 N37 114.8(5)
C30 C31 N37 119.4(6)
C36 N32 N33 110.2(5)
C36 N32 C27 128.3(5)
N33 N32 C27 121.4(5)
C34 N33 N32 105.1(5)
C34 N33 Ag1 131.2(4)
N32 N33 Ag1 123.5(4)
N33 C34 C35 111.4(6)
N33 C34 H34 124.3
C35 C34 H34 124.3
C36 C35 C34 105.3(6)
C36 C35 H35 127.3
C34 C35 H35 127.3
C35 C36 N32 107.9(6)
C35 C36 H36 126.1
N32 C36 H36 126.1
C41 N37 N38 110.8(5)
C41 N37 C31 129.3(5)
N38 N37 C31 119.8(5)
C39 N38 N37 104.8(5)
C39 N38 Ag2 135.4(4)
N37 N38 Ag2 118.8(4)
N38 C39 C40 111.6(6)
N38 C39 H39 124.2
C40 C39 H39 124.2
C41 C40 C39 105.0(6)
C41 C40 H40 127.5
C39 C40 H40 127.5
N37 C41 C40 107.8(6)
N37 C41 H41 126.1
C40 C41 H41 126.1
C46A N42A C29 126.5(11)
C46A N42A N43 114.5(11)
C29 N42A N43 118.8(10)
N42B N43 C44B 112.2(10)
N42B N43 C44A 111.6(11)
C44B N43 N42A 109.9(10)
C44A N43 N42A 99.5(10)
C45A C44A N43 107.3(14)
C45A C44A H44A 126.3
N43 C44A H44A 126.3
C46A C45A C44A 112.8(16)
C46A C45A H45A 123.6
C44A C45A H45A 123.6
C45A C46A N42A 105.8(13)
C45A C46A H46A 127.1
N42A C46A H46A 127.1
C46B N42B N43 105.4(12)
C46B N42B C29 121.5(12)
N43 N42B C29 131.6(10)
N43 C44B C45B 103.6(14)
N43 C44B H44B 128.2
C45B C44B H44B 128.2
C46B C45B C44B 105.7(19)
C46B C45B H45B 127.1
C44B C45B H45B 127.1
C45B C46B N42B 112.3(17)
C45B C46B H46B 123.8
N42B C46B H46B 123.8
C52 N47 C48 116.8(5)
C52 N47 Ag3 128.0(4)
C48 N47 Ag3 101.9(4)
C52 N47 Ag4 106.7(4)
C48 N47 Ag4 130.5(4)
Ag3 N47 Ag4 65.02(11)
N47 C48 C49 125.0(6)
N47 C48 N53 116.0(5)
C49 C48 N53 119.0(5)
C48 C49 C50 116.4(6)
C48 C49 H49 121.8
C50 C49 H49 121.8
C51 C50 C49 121.1(6)
C51 C50 N63B 125.0(9)
C49 C50 N63B 113.7(9)
C51 C50 N63A 116.9(9)
C49 C50 N63A 121.9(9)
C50 C51 C52 116.8(6)
C50 C51 H51 121.6
C52 C51 H51 121.6
N47 C52 C51 123.8(5)
N47 C52 N58 115.3(5)
C51 C52 N58 120.9(5)
N54 N53 C57 111.2(5)
N54 N53 C48 121.4(5)
C57 N53 C48 127.5(5)
C55 N54 N53 105.6(5)
C55 N54 Ag3 135.5(4)
N53 N54 Ag3 118.1(4)
N54 C55 C56 111.3(6)
N54 C55 H55 124.4
C56 C55 H55 124.4
C57 C56 C55 105.4(6)
C57 C56 H56 127.3
C55 C56 H56 127.3
N53 C57 C56 106.6(6)
N53 C57 H57 126.7
C56 C57 H57 126.7
C62 N58 N59 110.4(5)
C62 N58 C52 127.6(5)
N59 N58 C52 121.9(5)
C60 N59 N58 105.9(5)
C60 N59 Ag4 129.6(5)
N58 N59 Ag4 124.4(4)
N59 C60 C61 111.0(6)
N59 C60 H60 124.5
C61 C60 H60 124.5
C62 C61 C60 105.6(6)
C62 C61 H61 127.2
C60 C61 H61 127.2
C61 C62 N58 107.1(6)
C61 C62 H62 126.5
N58 C62 H62 126.5
N64A N63A C67A 110.1(16)
N64A N63A C50 125.7(15)
C67A N63A C50 124.1(15)
N63A N64A C65A 103.5(15)
C66A C65A N64A 114.4(13)
C66A C65A H65A 122.8
N64A C65A H65A 122.8
C65A C66A C67A 104.0(14)
C65A C66A H66A 128.0
C67A C66A H66A 128.0
C66A C67A N63A 106.9(16)
C66A C67A H67A 126.6
N63A C67A H67A 126.6
C67B N63B C50 128.9(15)
C67B N63B N64B 113.2(15)
C50 N63B N64B 117.8(14)
C65B N64B N63B 99.3(15)
C66B C65B N64B 114.1(18)
C66B C65B H65B 123.0
N64B C65B H65B 123.0
C65B C66B C67B 104.3(15)
C65B C66B H66B 127.8
C67B C66B H66B 127.8
N63B C67B C66B 106.2(15)
N63B C67B H67B 126.9
C66B C67B H67B 126.9
C73 N68 C69 116.6(5)
C73 N68 Ag3 128.5(4)
C69 N68 Ag3 102.0(4)
C73 N68 Ag4 105.3(4)
C69 N68 Ag4 132.7(4)
Ag3 N68 Ag4 63.90(11)
N68 C69 C70 124.8(6)
N68 C69 N74 115.5(5)
C70 C69 N74 119.6(5)
C69 C70 C71 116.5(5)
C69 C70 H70 121.7
C71 C70 H70 121.7
C72 C71 C70 120.0(6)
C72 C71 N84A 122.9(7)
C70 C71 N84A 116.5(7)
C72 C71 N84B 115.7(8)
C70 C71 N84B 123.9(8)
C71 C72 C73 117.5(6)
C71 C72 H72 121.3
C73 C72 H72 121.3
N68 C73 C72 124.4(6)
N68 C73 N79 116.8(5)
C72 C73 N79 118.8(6)
C78 N74 N75 110.8(5)
C78 N74 C69 128.0(5)
N75 N74 C69 121.2(5)
C76 N75 N74 105.1(5)
C76 N75 Ag3 134.0(4)
N74 N75 Ag3 120.8(4)
N75 C76 C77 111.6(5)
N75 C76 H76 124.2
C77 C76 H76 124.2
C78 C77 C76 105.1(5)
C78 C77 H77 127.5
C76 C77 H77 127.5
N74 C78 C77 107.4(5)
N74 C78 H78 126.3
C77 C78 H78 126.3
C83 N79 N80 110.0(6)
C83 N79 C73 127.7(6)
N80 N79 C73 122.2(5)
C81 N80 N79 106.0(6)
C81 N80 Ag4 129.6(5)
N79 N80 Ag4 124.4(4)
N80 C81 C82 110.5(6)
N80 C81 H81 124.7
C82 C81 H81 124.7
C83 C82 C81 105.6(7)
C83 C82 H82 127.2
C81 C82 H82 127.2
N79 C83 C82 107.8(7)
N79 C83 H83 126.1
C82 C83 H83 126.1
C88A N84A C71 133.2(10)
C88A N84A N85A 110.4(9)
C71 N84A N85A 116.4(9)
C86A N85A N84A 102.6(10)
N85A C86A C87A 113.2(11)
N85A C86A H86A 123.4
C87A C86A H86A 123.4
C88A C87A C86A 105.8(10)
C88A C87A H87A 127.1
C86A C87A H87A 127.1
N84A C88A C87A 107.6(11)
N84A C88A H88A 126.2
C87A C88A H88A 126.2
N85B N84B C88B 108.9(14)
N85B N84B C71 123.5(13)
C88B N84B C71 127.4(13)
N84B N85B C86B 108.5(17)
N85B C86B C87B 109.4(17)
N85B C86B H86B 125.3
C87B C86B H86B 125.3
C86B C87B C88B 104.3(17)
C86B C87B H87B 127.8
C88B C87B H87B 127.8
N84B C88B C87B 106.5(16)
N84B C88B H88B 126.8
C87B C88B H88B 126.8
F93 B89 F91 111.2(7)
F93 B89 F92 110.3(7)
F91 B89 F92 108.3(7)
F93 B89 F90 108.5(7)
F91 B89 F90 107.3(6)
F92 B89 F90 111.2(7)
F96 B94 F98 111.7(6)
F96 B94 F95 110.1(6)
F98 B94 F95 108.9(5)
F96 B94 F97 108.6(5)
F98 B94 F97 108.2(5)
F95 B94 F97 109.3(6)
F100 B99 F101 112.0(7)
F100 B99 F102 109.4(6)
F101 B99 F102 109.1(6)
F100 B99 F103 110.4(6)
F101 B99 F103 108.1(6)
F102 B99 F103 107.8(6)
F107 B104 F106 110.5(6)
F107 B104 F108 109.4(6)
F106 B104 F108 108.0(5)
F107 B104 F105 108.8(5)
F106 B104 F105 108.7(6)
F108 B104 F105 111.4(6)
N110 C109 H10A 109.5
N110 C109 H10B 109.5
H10A C109 H10B 109.5
N110 C109 H10C 109.5
H10A C109 H10C 109.5
H10B C109 H10C 109.5
O111 N110 O112 123.9(13)
O111 N110 C109 121.2(12)
O112 N110 C109 114.9(12)

loop_
_geom_bond_atom_site_label_1
_geom_bond_atom_site_label_2
_geom_bond_distance
_geom_bond_site_symmetry_2
Ag1 N33 2.153(5) .
Ag1 N12 2.154(6) .
Ag1 N26 2.759(5) .
Ag1 N5 2.845(5) .
Ag1 Ag2 2.9089(6) .
Ag1 Ag4 3.0660(6) 1_545
Ag2 N17 2.175(5) .
Ag2 N38 2.200(5) .
Ag2 N26 2.547(5) .
Ag2 N5 2.605(5) .
Ag2 Ag3 3.0415(6) .
Ag3 N75 2.147(5) .
Ag3 N54 2.176(5) .
Ag3 N47 2.658(5) .
Ag3 N68 2.712(5) .
Ag3 Ag4 2.9108(6) .
Ag4 N59 2.159(5) .
Ag4 N80 2.162(5) .
Ag4 N47 2.755(5) .
Ag4 N68 2.787(5) .
N5 C10 1.325(8) .
N5 C6 1.334(8) .
C6 C7 1.377(8) .
C6 N11 1.417(8) .
C7 C8 1.395(9) .
C7 H7 0.9500 .
C8 C9 1.388(9) .
C8 N21 1.402(7) .
C9 C10 1.386(8) .
C9 H9 0.9500 .
C10 N16 1.416(8) .
N11 C15 1.348(9) .
N11 N12 1.363(7) .
N12 C13 1.326(9) .
C13 C14 1.398(11) .
C13 H13 0.9500 .
C14 C15 1.372(10) .
C14 H14 0.9500 .
C15 H15 0.9500 .
N16 C20 1.348(9) .
N16 N17 1.368(7) .
N17 C18 1.334(8) .
C18 C19 1.393(10) .
C18 H18 0.9500 .
C19 C20 1.359(10) .
C19 H19 0.9500 .
C20 H20 0.9500 .
N21 C25 1.347(9) .
N21 N22 1.368(9) .
N22 C23 1.375(10) .
C23 C24 1.372(12) .
C23 H23 0.9500 .
C24 C25 1.323(10) .
C24 H24 0.9500 .
C25 H25 0.9500 .
N26 C27 1.337(8) .
N26 C31 1.337(8) .
C27 C28 1.384(9) .
C27 N32 1.409(8) .
C28 C29 1.376(11) .
C28 H28 0.9500 .
C29 C30 1.392(10) .
C29 N42B 1.423(13) .
C29 N42A 1.441(14) .
C30 C31 1.379(8) .
C30 H30 0.9500 .
C31 N37 1.417(8) .
N32 C36 1.363(9) .
N32 N33 1.367(7) .
N33 C34 1.331(8) .
C34 C35 1.394(10) .
C34 H34 0.9500 .
C35 C36 1.355(10) .
C35 H35 0.9500 .
C36 H36 0.9500 .
N37 C41 1.346(9) .
N37 N38 1.367(7) .
N38 C39 1.328(9) .
C39 C40 1.389(10) .
C39 H39 0.9500 .
C40 C41 1.364(10) .
C40 H40 0.9500 .
C41 H41 0.9500 .
N42A C46A 1.341(19) .
N42A N43 1.457(14) .
N43 N42B 1.312(13) .
N43 C44B 1.317(17) .
N43 C44A 1.44(2) .
C44A C45A 1.42(2) .
C44A H44A 0.9500 .
C45A C46A 1.29(2) .
C45A H45A 0.9500 .
C46A H46A 0.9500 .
N42B C46B 1.31(2) .
C44B C45B 1.42(3) .
C44B H44B 0.9500 .
C45B C46B 1.29(3) .
C45B H45B 0.9500 .
C46B H46B 0.9500 .
N47 C52 1.333(8) .
N47 C48 1.333(7) .
C48 C49 1.372(9) .
C48 N53 1.415(8) .
C49 C50 1.383(9) .
C49 H49 0.9500 .
C50 C51 1.380(9) .
C50 N63B 1.385(17) .
C50 N63A 1.448(18) .
C51 C52 1.386(9) .
C51 H51 0.9500 .
C52 N58 1.416(8) .
N53 N54 1.357(7) .
N53 C57 1.366(8) .
N54 C55 1.325(8) .
C55 C56 1.398(10) .
C55 H55 0.9500 .
C56 C57 1.377(10) .
C56 H56 0.9500 .
C57 H57 0.9500 .
N58 C62 1.366(8) .
N58 N59 1.366(7) .
N59 C60 1.316(8) .
C60 C61 1.405(10) .
C60 H60 0.9500 .
C61 C62 1.360(10) .
C61 H61 0.9500 .
C62 H62 0.9500 .
N63A N64A 1.31(2) .
N63A C67A 1.39(2) .
N64A C65A 1.344(19) .
C65A C66A 1.32(2) .
C65A H65A 0.9500 .
C66A C67A 1.36(2) .
C66A H66A 0.9500 .
C67A H67A 0.9500 .
N63B C67B 1.33(2) .
N63B N64B 1.40(2) .
N64B C65B 1.35(3) .
C65B C66B 1.35(3) .
C65B H65B 0.9500 .
C66B C67B 1.37(2) .
C66B H66B 0.9500 .
C67B H67B 0.9500 .
N68 C73 1.324(8) .
N68 C69 1.336(7) .
C69 C70 1.391(8) .
C69 N74 1.412(8) .
C70 C71 1.395(9) .
C70 H70 0.9500 .
C71 C72 1.382(9) .
C71 N84A 1.401(12) .
C71 N84B 1.421(14) .
C72 C73 1.391(9) .
C72 H72 0.9500 .
C73 N79 1.409(8) .
N74 C78 1.362(8) .
N74 N75 1.367(7) .
N75 C76 1.330(8) .
C76 C77 1.399(9) .
C76 H76 0.9500 .
C77 C78 1.369(9) .
C77 H77 0.9500 .
C78 H78 0.9500 .
N79 C83 1.342(10) .
N79 N80 1.362(7) .
N80 C81 1.320(9) .
C81 C82 1.386(12) .
C81 H81 0.9500 .
C82 C83 1.359(11) .
C82 H82 0.9500 .
C83 H83 0.9500 .
N84A C88A 1.326(16) .
N84A N85A 1.414(15) .
N85A C86A 1.303(15) .
C86A C87A 1.367(17) .
C86A H86A 0.9500 .
C87A C88A 1.347(16) .
C87A H87A 0.9500 .
C88A H88A 0.9500 .
N84B N85B 1.30(2) .
N84B C88B 1.35(2) .
N85B C86B 1.31(3) .
C86B C87B 1.36(3) .
C86B H86B 0.9500 .
C87B C88B 1.40(3) .
C87B H87B 0.9500 .
C88B H88B 0.9500 .
B89 F93 1.355(9) .
B89 F91 1.382(9) .
B89 F92 1.387(10) .
B89 F90 1.401(10) .
B94 F96 1.367(8) .
B94 F98 1.377(8) .
B94 F95 1.393(8) .
B94 F97 1.402(8) .
B99 F100 1.371(9) .
B99 F101 1.395(9) .
B99 F102 1.395(10) .
B99 F103 1.402(8) .
B104 F107 1.376(9) .
B104 F106 1.389(8) .
B104 F108 1.389(8) .
B104 F105 1.406(9) .
C109 N110 1.438(17) .
C109 H10A 0.9800 .
C109 H10B 0.9800 .
C109 H10C 0.9800 .
N110 O111 1.203(15) .
N110 O112 1.217(16) .
